data_2014856
loop_
_publ_author_name
'Lesage, Julien'
'Guesdon, Anne'
'Raveau, Bernard'

_publ_section_title
;
 RbGa~3~(P~3~O~10~)~2~: a new gallium phosphate isotypic with
 RbAl~3~(P~3~O~10~)~2~
;
_journal_issue 5
_journal_name_full 'Acta Crystallographica Section C'
_journal_page_first i44
_journal_page_last i46
_journal_paper_doi 10.1107/S0108270105006888
_journal_volume 61
_journal_year 2005
_chemical_formula_iupac 'Rb Ga3 (P3 O10)2'
_chemical_formula_sum 'Ga3 O20 P6 Rb'
_chemical_formula_weight 800.5
_chemical_name_systematic
;
rubidium trigallium bis(triphosphate)
;
_space_group_IT_number 20
_symmetry_cell_setting orthorhombic
_symmetry_space_group_name_Hall 'C 2c 2'
_symmetry_space_group_name_H-M 'C 2 2 21'
_cell_angle_alpha 90
_cell_angle_beta 90
_cell_angle_gamma 90
_cell_formula_units_Z 4
_cell_length_a 10.0017(8)
_cell_length_b 13.0822(8)
_cell_length_c 12.0710(4)
_cell_measurement_reflns_used 14620
_cell_measurement_temperature 298
_cell_measurement_theta_max 41.99
_cell_measurement_theta_min 5.95
_cell_volume 1579.42(17)
_computing_cell_refinement 'EvalCCD (Duisenberg et al., 2003)'
_computing_data_collection 'EvalCCD (Duisenberg et al., 2003)'
_computing_data_reduction 'Jana2000 (Petricek and Dusek, 2000)'
_computing_molecular_graphics 'Diamond version 2.1e (Brandenburg, 2001)'
_computing_publication_material 'Jana2000 (Petricek and Dusek, 2000)'
_computing_structure_refinement 'Jana2000 (Petricek and Dusek, 2000)'
_computing_structure_solution 'Jana2000 (Petricek and Dusek, 2000)'
_diffrn_ambient_temperature 298
_diffrn_detector_area_resol_mean 9.09
_diffrn_measured_fraction_theta_full 0.99
_diffrn_measured_fraction_theta_max 0.99
_diffrn_measurement_device_type 'Nonius CCD area-detector'
_diffrn_measurement_method '\f and \w'
_diffrn_radiation_monochromator graphite
_diffrn_radiation_source 'fine-focus sealed X-ray tube'
_diffrn_radiation_type 'Mo K\a'
_diffrn_radiation_wavelength 0.71069
_diffrn_reflns_av_R_equivalents 0.0878
_diffrn_reflns_av_sigmaI/netI 0.1441
_diffrn_reflns_limit_h_max 18
_diffrn_reflns_limit_h_min -18
_diffrn_reflns_limit_k_max 24
_diffrn_reflns_limit_k_min -24
_diffrn_reflns_limit_l_max 19
_diffrn_reflns_limit_l_min -22
_diffrn_reflns_number 14620
_diffrn_reflns_theta_full 41.99
_diffrn_reflns_theta_max 41.99
_diffrn_reflns_theta_min 5.95
_diffrn_standards_decay_% no
_diffrn_standards_interval_count no
_diffrn_standards_interval_time no
_diffrn_standards_number no
_exptl_absorpt_coefficient_mu 8.879
_exptl_absorpt_correction_T_max 0.849
_exptl_absorpt_correction_T_min 0.703
_exptl_absorpt_correction_type gaussian
_exptl_absorpt_process_details '(JANA2000; Pet\<r\'i\<cek & Du\<sek, 2000)'
_exptl_crystal_colour colourless
_exptl_crystal_density_diffrn 3.365
_exptl_crystal_density_meas ?
_exptl_crystal_density_method 'not measured'
_exptl_crystal_description polyhedra
_exptl_crystal_F_000 1520
_exptl_crystal_size_max 0.081
_exptl_crystal_size_mid 0.061
_exptl_crystal_size_min 0.052
_refine_diff_density_max 1.36
_refine_diff_density_min -1.24
_refine_ls_abs_structure_details 'Flack and Bernardinelli (1999), 2364 Friedel pairs'
_refine_ls_abs_structure_Flack -0.009(7)
_refine_ls_extinction_method none
_refine_ls_goodness_of_fit_ref 0.90
_refine_ls_hydrogen_treatment none
_refine_ls_number_parameters 139
_refine_ls_number_reflns 5415
_refine_ls_R_factor_all 0.1075
_refine_ls_R_factor_gt 0.0350
_refine_ls_shift/su_max 0.0004
_refine_ls_shift/su_mean 0.0000
_refine_ls_structure_factor_coef F
_refine_ls_weighting_details w=1/(\s^2^(F)+0.0001F^2^)
_refine_ls_weighting_scheme sigma
_refine_ls_wR_factor_gt 0.0290
_refine_ls_wR_factor_ref 0.0339
_reflns_number_gt 2778
_reflns_number_total 5415
_reflns_threshold_expression I>3\s(I)
_cod_data_source_file iz1050.cif
_cod_data_source_block I
_cod_depositor_comments
;
The following automatic conversions were performed:

'_exptl_absorpt_correction_type' value 'Gaussian' changed to
'gaussian' according to
/home/saulius/struct/CIF-dictionaries/cif_core.dic dictionary named
'cif_core.dic' version 2.4.1 from 2010-06-29.

Automatic conversion script
Id: cif_fix_values 1715 2011-07-08 13:25:40Z adriana 

The following automatic conversions were performed:

'_exptl_crystal_density_meas' value 'not measured' was changed to '?'
- the value is perceived as not measured.

Automatic conversion script
Id: cif_fix_values 3008 2015-01-20 13:52:24Z robertas 
;
_cod_original_formula_sum 'Ga3 O20 P6 Rb1'
_cod_database_code 2014856
_cod_database_fobs_code 2014856

loop_
_symmetry_equiv_pos_site_id
_symmetry_equiv_pos_as_xyz
1 x,y,z
2 -x,-y,1/2+z
3 x,-y,-z
4 -x,y,1/2-z
5 1/2+x,1/2+y,z
6 1/2-x,1/2-y,1/2+z
7 1/2+x,1/2-y,-z
8 1/2-x,1/2+y,1/2-z

loop_
_atom_site_label
_atom_site_fract_x
_atom_site_fract_y
_atom_site_fract_z
_atom_site_U_iso_or_equiv
_atom_site_adp_type
_atom_site_calc_flag
_atom_site_refinement_flags
_atom_site_occupancy
_atom_site_disorder_assembly
_atom_site_disorder_group
_atom_site_type_symbol
Rb1 0.47254(5) 0 0.5 0.02601(15) Uani d . 1 . . Rb
Ga1 0.13548(4) 0 0 0.00854(12) Uani d . 1 . . Ga
Ga2 0.5 0.25501(3) 0.25 0.00550(11) Uani d . 1 . . Ga
Ga3 0 0.29389(3) 0.25 0.00649(11) Uani d . 1 . . Ga
P1 0.05518(7) 0.20469(6) 0.48826(7) 0.00646(18) Uani d . 1 . . P
P2 0.23061(7) 0.13610(6) 0.31723(6) 0.00584(18) Uani d . 1 . . P
P3 0.23825(7) -0.06473(6) 0.22343(6) 0.00584(19) Uani d . 1 . . P
O1 -0.0339(2) 0.11134(17) 0.47918(19) 0.0168(7) Uani d . 1 . . O
O2 0.0796(2) 0.24184(18) 0.60341(17) 0.0105(6) Uani d . 1 . . O
O3 0.0147(2) 0.29005(15) 0.41175(16) 0.0091(5) Uani d . 1 . . O
O4 0.1994(2) 0.16421(17) 0.44281(17) 0.0098(6) Uani d . 1 . . O
O5 0.3780(2) 0.14535(16) 0.30075(17) 0.0089(6) Uani d . 1 . . O
O6 0.1408(2) 0.19230(15) 0.24000(18) 0.0094(5) Uani d . 1 . . O
O7 0.19002(19) 0.01837(15) 0.31429(17) 0.0096(5) Uani d . 1 . . O
O8 0.25546(19) -0.00520(18) 0.11425(15) 0.0095(5) Uani d . 1 . . O
O9 0.1292(2) -0.14057(17) 0.20867(17) 0.0123(6) Uani d . 1 . . O
O10 0.3701(2) -0.09922(16) 0.2664(2) 0.0122(6) Uani d . 1 . . O

loop_
_atom_site_aniso_label
_atom_site_aniso_U_11
_atom_site_aniso_U_22
_atom_site_aniso_U_33
_atom_site_aniso_U_12
_atom_site_aniso_U_13
_atom_site_aniso_U_23
_atom_site_aniso_type_symbol
Rb1 0.0228(2) 0.0222(2) 0.0329(3) 0 0 -0.0052(2) Rb
Ga1 0.00916(19) 0.0086(2) 0.0079(2) 0 0 0.00030(17) Ga
Ga2 0.00598(18) 0.00624(18) 0.00427(19) 0 -0.00015(17) 0 Ga
Ga3 0.00625(19) 0.00669(18) 0.0065(2) 0 -0.00102(18) 0 Ga
P1 0.0076(3) 0.0071(3) 0.0047(4) -0.0007(2) 0.0007(3) -0.0002(3) P
P2 0.0062(3) 0.0056(3) 0.0057(3) 0.0005(3) 0.0008(3) -0.0008(3) P
P3 0.0062(3) 0.0044(3) 0.0069(4) 0.0001(2) -0.0004(2) 0.0007(3) P
O1 0.0210(11) 0.0167(11) 0.0127(13) -0.0091(9) 0.0016(9) -0.0008(9) O
O2 0.0128(10) 0.0159(11) 0.0029(10) -0.0022(8) 0.0010(7) -0.0030(9) O
O3 0.0107(10) 0.0099(8) 0.0066(9) 0.0038(9) 0.0005(8) -0.0008(7) O
O4 0.0116(10) 0.0130(10) 0.0047(10) 0.0036(8) 0.0008(8) -0.0012(8) O
O5 0.0067(9) 0.0089(10) 0.0113(11) 0.0001(8) 0.0008(8) 0.0004(8) O
O6 0.0117(9) 0.0120(9) 0.0043(10) 0.0059(7) -0.0009(8) 0.0001(9) O
O7 0.0133(9) 0.0053(9) 0.0102(10) -0.0021(7) 0.0045(7) -0.0025(8) O
O8 0.0100(8) 0.0116(10) 0.0069(9) -0.0037(8) -0.0004(7) 0.0037(8) O
O9 0.0135(10) 0.0106(10) 0.0129(11) -0.0071(8) -0.0039(9) 0.0029(8) O
O10 0.0098(9) 0.0123(9) 0.0147(13) 0.0032(7) -0.0036(8) -0.0024(8) O

loop_
_atom_type_symbol
_atom_type_scat_dispersion_real
_atom_type_scat_dispersion_imag
_atom_type_scat_source
Rb -0.939 2.968 'International Tables Vol C Tables  4.2.6.8 and 6.1.1.1'
Ga 0.231 1.608 'International Tables Vol C Tables  4.2.6.8 and 6.1.1.1'
P 0.102 0.094 'International Tables Vol C Tables  4.2.6.8 and 6.1.1.1'
O 0.011 0.006 'International Tables Vol C Tables  4.2.6.8 and 6.1.1.1'

loop_
_geom_angle_atom_site_label_1
_geom_angle_atom_site_label_2
_geom_angle_atom_site_label_3
_geom_angle_site_symmetry_1
_geom_angle_site_symmetry_3
_geom_angle
_geom_angle_publ_flag
O3 Rb1 O3 5_545 7_556 163.71(6) no
O3 Rb1 O5 5_545 . 108.70(6) no
O3 Rb1 O5 5_545 3_556 76.29(6) no
O3 Rb1 O8 5_545 2_655 93.21(6) no
O3 Rb1 O8 5_545 4_655 72.02(6) no
O3 Rb1 O10 5_545 . 50.90(6) no
O3 Rb1 O10 5_545 3_556 136.01(6) no
O3 Rb1 O3 7_556 5_545 163.71(6) no
O3 Rb1 O5 7_556 . 76.29(6) no
O3 Rb1 O5 7_556 3_556 108.70(6) no
O3 Rb1 O8 7_556 2_655 72.02(6) no
O3 Rb1 O8 7_556 4_655 93.21(6) no
O3 Rb1 O10 7_556 . 136.01(6) no
O3 Rb1 O10 7_556 3_556 50.90(6) no
O5 Rb1 O5 . 3_556 145.71(5) no
O5 Rb1 O8 . 2_655 126.06(6) no
O5 Rb1 O8 . 4_655 86.39(6) no
O5 Rb1 O10 . . 59.75(6) no
O5 Rb1 O10 . 3_556 108.60(6) no
O5 Rb1 O5 3_556 . 145.71(5) no
O5 Rb1 O8 3_556 2_655 86.39(6) no
O5 Rb1 O8 3_556 4_655 126.06(6) no
O5 Rb1 O10 3_556 . 108.60(6) no
O5 Rb1 O10 3_556 3_556 59.75(6) no
O8 Rb1 O8 2_655 4_655 53.85(6) no
O8 Rb1 O10 2_655 . 132.72(6) no
O8 Rb1 O10 2_655 3_556 83.14(6) no
O8 Rb1 O8 4_655 2_655 53.85(6) no
O8 Rb1 O10 4_655 . 83.14(6) no
O8 Rb1 O10 4_655 3_556 132.72(6) no
O10 Rb1 O10 . 3_556 143.47(5) no
O10 Rb1 O10 3_556 . 143.47(5) no
O1 Ga1 O1 2_554 4_555 110.97(10) no
O1 Ga1 O8 2_554 . 116.55(11) no
O1 Ga1 O8 2_554 3_555 107.23(11) no
O1 Ga1 O1 4_555 2_554 110.97(10) no
O1 Ga1 O8 4_555 . 107.23(11) no
O1 Ga1 O8 4_555 3_555 116.55(11) no
O8 Ga1 O8 . 3_555 98.02(10) no
O8 Ga1 O8 3_555 . 98.02(10) no
O2 Ga2 O2 6_554 7_556 177.54(11) no
O2 Ga2 O5 6_554 . 92.59(10) no
O2 Ga2 O5 6_554 4_655 89.20(10) no
O2 Ga2 O9 6_554 5_555 91.36(10) no
O2 Ga2 O9 6_554 8_555 86.91(10) no
O2 Ga2 O2 7_556 6_554 177.54(11) no
O2 Ga2 O5 7_556 . 89.20(10) no
O2 Ga2 O5 7_556 4_655 92.59(10) no
O2 Ga2 O9 7_556 5_555 86.91(10) no
O2 Ga2 O9 7_556 8_555 91.36(10) no
O5 Ga2 O5 . 4_655 87.15(10) no
O5 Ga2 O9 . 5_555 175.68(9) no
O5 Ga2 O9 . 8_555 91.15(10) no
O5 Ga2 O5 4_655 . 87.15(10) no
O5 Ga2 O9 4_655 5_555 91.15(10) no
O5 Ga2 O9 4_655 8_555 175.68(9) no
O9 Ga2 O9 5_555 8_555 90.81(10) no
O9 Ga2 O9 8_555 5_555 90.81(10) no
O3 Ga3 O3 . 4_555 177.02(6) no
O3 Ga3 O6 . . 89.41(9) no
O3 Ga3 O6 . 4_555 88.55(9) no
O3 Ga3 O10 . 5_455 88.10(9) no
O3 Ga3 O10 . 8_555 94.07(9) no
O3 Ga3 O3 4_555 . 177.02(6) no
O3 Ga3 O6 4_555 . 88.55(9) no
O3 Ga3 O6 4_555 4_555 89.41(9) no
O3 Ga3 O10 4_555 5_455 94.07(9) no
O3 Ga3 O10 4_555 8_555 88.10(9) no
O6 Ga3 O6 . 4_555 93.52(7) no
O6 Ga3 O10 . 5_455 175.57(9) no
O6 Ga3 O10 . 8_555 90.08(8) no
O6 Ga3 O6 4_555 . 93.52(7) no
O6 Ga3 O10 4_555 5_455 90.08(8) no
O6 Ga3 O10 4_555 8_555 175.57(9) no
O10 Ga3 O10 5_455 8_555 86.44(10) no
O10 Ga3 O10 8_555 5_455 86.44(10) no
O1 P1 O2 . . 115.18(14) no
O1 P1 O3 . . 113.30(12) no
O1 P1 O4 . . 103.51(13) no
O2 P1 O3 . . 111.98(13) no
O2 P1 O4 . . 105.91(12) no
O3 P1 O4 . . 105.82(13) no
O4 P2 O5 . . 107.57(13) no
O4 P2 O6 . . 111.36(13) no
O4 P2 O7 . . 101.22(13) no
O5 P2 O6 . . 118.23(13) no
O5 P2 O7 . . 109.08(13) no
O6 P2 O7 . . 108.04(11) no
O7 P3 O8 . . 105.86(14) no
O7 P3 O9 . . 108.13(13) no
O7 P3 O10 . . 103.40(13) no
O8 P3 O9 . . 108.53(13) no
O8 P3 O10 . . 110.63(13) no
O9 P3 O10 . . 119.36(14) no

loop_
_geom_bond_atom_site_label_1
_geom_bond_atom_site_label_2
_geom_bond_site_symmetry_1
_geom_bond_site_symmetry_2
_geom_bond_distance
_geom_bond_publ_flag
Rb1 O3 . 5_545 2.9764(15) yes
Rb1 O3 . 7_556 2.9764(15) no
Rb1 O5 . . 3.208(3) yes
Rb1 O5 . 3_556 3.208(3) no
Rb1 O8 . 2_655 3.051(2) yes
Rb1 O8 . 4_655 3.051(2) no
Rb1 O10 . . 3.269(2) yes
Rb1 O10 . 3_556 3.269(2) no
Ga1 O1 . 2_554 1.793(2) yes
Ga1 O1 . 4_555 1.793(2) no
Ga1 O8 . . 1.830(2) yes
Ga1 O8 . 3_555 1.830(2) no
Ga2 O2 . 6_554 1.941(2) yes
Ga2 O2 . 7_556 1.941(2) no
Ga2 O5 . . 1.981(2) yes
Ga2 O5 . 4_655 1.981(2) no
Ga2 O9 . 5_555 1.945(2) yes
Ga2 O9 . 8_555 1.945(2) no
Ga3 O3 . . 1.959(2) yes
Ga3 O3 . 4_555 1.959(2) no
Ga3 O6 . . 1.9401(17) yes
Ga3 O6 . 4_555 1.9401(17) no
Ga3 O10 . 5_455 1.919(2) yes
Ga3 O10 . 8_555 1.919(2) no
P1 O1 . . 1.516(3) yes
P1 O2 . . 1.492(3) yes
P1 O3 . . 1.504(2) yes
P1 O4 . . 1.632(2) yes
P2 O4 . . 1.591(3) yes
P2 O5 . . 1.492(2) yes
P2 O6 . . 1.489(2) yes
P2 O7 . . 1.593(3) yes
P3 O7 . . 1.618(3) yes
P3 O8 . . 1.540(3) yes
P3 O9 . . 1.485(2) yes
P3 O10 . . 1.487(2) yes
